data_4083502
loop_
_publ_author_name
'Han, Ying-Feng'
'Lin, Yue-Jian'
'Jia, Wei-Guo'
'Jin, Guo-Xin'

_publ_section_title
;
 Synthesis, Characterization, and Electrochemical Properties of Molecular
 Rectangles of Half-Sandwich Iridium Complexes Containing Bridging
 Chloranilate Ligands&#x2020;
;
_journal_issue 16
_journal_name_full Organometallics
_journal_page_first 4088
_journal_paper_doi 10.1021/om800426e
_journal_volume 27
_journal_year 2008
_chemical_formula_sum 'C83 H84 Cl4 F12 Ir4 N4 O20 S4'
_chemical_formula_weight 2724.38
_chemical_name_systematic
; 
 ? 
;
_space_group_IT_number 2
_symmetry_cell_setting triclinic
_symmetry_space_group_name_Hall '-P 1'
_symmetry_space_group_name_H-M 'P -1'
_atom_sites_solution_hydrogens geom
_atom_sites_solution_primary direct
_atom_sites_solution_secondary difmap
_audit_creation_method SHELXL-97
_cell_angle_alpha 71.007(4)
_cell_angle_beta 77.715(5)
_cell_angle_gamma 82.149(5)
_cell_formula_units_Z 2
_cell_length_a 15.502(5)
_cell_length_b 17.303(5)
_cell_length_c 22.752(7)
_cell_measurement_reflns_used 994
_cell_measurement_temperature 293(2)
_cell_measurement_theta_max 24.740
_cell_measurement_theta_min 2.644
_cell_volume 5623(3)
_computing_cell_refinement 'Bruker SMART'
_computing_data_collection 'Bruker SMART'
_computing_data_reduction 'Bruker SHELXTL'
_computing_molecular_graphics 'Bruker SHELXTL'
_computing_publication_material 'Bruker SHELXTL'
_computing_structure_refinement 'SHELXL-97 (Sheldrick, 1997)'
_computing_structure_solution 'SHELXS-97 (Sheldrick, 1990)'
_diffrn_ambient_temperature 293(2)
_diffrn_measured_fraction_theta_full 0.960
_diffrn_measured_fraction_theta_max 0.960
_diffrn_measurement_device_type 'CCD area detector'
_diffrn_measurement_method 'phi and omega scans'
_diffrn_radiation_monochromator graphite
_diffrn_radiation_source 'fine-focus sealed tube'
_diffrn_radiation_type MoK\a
_diffrn_radiation_wavelength 0.71073
_diffrn_reflns_av_R_equivalents 0.0390
_diffrn_reflns_av_sigmaI/netI 0.1249
_diffrn_reflns_limit_h_max 14
_diffrn_reflns_limit_h_min -19
_diffrn_reflns_limit_k_max 21
_diffrn_reflns_limit_k_min -21
_diffrn_reflns_limit_l_max 29
_diffrn_reflns_limit_l_min -29
_diffrn_reflns_number 28400
_diffrn_reflns_theta_full 27.14
_diffrn_reflns_theta_max 27.14
_diffrn_reflns_theta_min 0.96
_diffrn_standards_decay_% 11.66
_exptl_absorpt_coefficient_mu 4.965
_exptl_absorpt_correction_T_max 0.6922
_exptl_absorpt_correction_T_min 0.5230
_exptl_absorpt_correction_type multi-scan
_exptl_absorpt_process_details sadabs
_exptl_crystal_colour green
_exptl_crystal_density_diffrn 1.609
_exptl_crystal_density_method 'not measured'
_exptl_crystal_description prism
_exptl_crystal_F_000 2636
_exptl_crystal_size_max 0.15
_exptl_crystal_size_mid 0.10
_exptl_crystal_size_min 0.08
_refine_diff_density_max 2.041
_refine_diff_density_min -1.496
_refine_diff_density_rms 0.158
_refine_ls_extinction_method none
_refine_ls_goodness_of_fit_ref 0.838
_refine_ls_hydrogen_treatment constr
_refine_ls_matrix_type full
_refine_ls_number_parameters 1132
_refine_ls_number_reflns 23933
_refine_ls_number_restraints 160
_refine_ls_restrained_S_all 0.840
_refine_ls_R_factor_all 0.1272
_refine_ls_R_factor_gt 0.0566
_refine_ls_shift/su_max 0.002
_refine_ls_shift/su_mean 0.000
_refine_ls_structure_factor_coef Fsqd
_refine_ls_weighting_details 'calc w=1/[\s^2^(Fo^2^)+(0.0605P)^2^+0.0000P] where P=(Fo^2^+2Fc^2^)/3'
_refine_ls_weighting_scheme calc
_refine_ls_wR_factor_gt 0.1342
_refine_ls_wR_factor_ref 0.1502
_reflns_number_gt 10302
_reflns_number_total 23933
_reflns_threshold_expression >2sigma(I)
_cod_data_source_file om800426e-file001.cif
_cod_data_source_block compound_5b
_cod_depositor_comments
;
The following automatic conversions were performed:

'_symmetry_cell_setting' value 'Triclinic' changed to 'triclinic'
according to
/usr/data/users/saulius/automatic-downloads/retrospective/ACS/lib/dictionaries/cif_core.dic
dictionary named 'cif_core.dic' version 2.4.2 from 2011-04-26.

Automatic conversion script
Id: cif_fix_values 2281 2013-09-26 08:29:07Z andrius 
;
_cod_original_sg_symbol_H-M P-1
_cod_database_code 4083502

loop_
_symmetry_equiv_pos_as_xyz
'x, y, z'
'-x, -y, -z'

loop_
_atom_site_label
_atom_site_type_symbol
_atom_site_fract_x
_atom_site_fract_y
_atom_site_fract_z
_atom_site_U_iso_or_equiv
_atom_site_adp_type
_atom_site_occupancy
_atom_site_symmetry_multiplicity
_atom_site_calc_flag
_atom_site_refinement_flags
_atom_site_disorder_assembly
_atom_site_disorder_group
Ir1 Ir 0.69111(3) 0.20584(2) -0.147129(18) 0.04294(12) Uani 1 1 d . . .
Ir2 Ir 0.83433(3) 0.12762(3) 0.334015(19) 0.04873(13) Uani 1 1 d . . .
Ir3 Ir 1.16915(3) 0.36586(3) -0.323701(19) 0.04931(13) Uani 1 1 d . . .
Ir4 Ir 1.30965(3) 0.29446(3) 0.156677(18) 0.04451(13) Uani 1 1 d . . .
N1 N 0.7346(6) 0.1962(5) -0.0622(4) 0.048(2) Uani 1 1 d . . .
N2 N 0.8219(5) 0.1462(5) 0.2392(4) 0.050(2) Uani 1 1 d . A .
N3 N 1.1870(5) 0.3439(5) -0.2305(4) 0.048(2) Uani 1 1 d . A .
N4 N 1.2651(5) 0.2925(5) 0.0747(3) 0.045(2) Uani 1 1 d . . .
O1 O 0.8216(4) 0.1631(4) -0.1766(3) 0.0480(18) Uani 1 1 d . . .
O2 O 0.7614(5) 0.3142(4) -0.1866(3) 0.054(2) Uani 1 1 d . . .
O3 O 1.1005(4) 0.2577(4) -0.2822(3) 0.0505(19) Uani 1 1 d . A .
O4 O 1.0381(5) 0.4077(4) -0.2898(3) 0.056(2) Uani 1 1 d . A .
O5 O 0.9665(4) 0.0876(4) 0.3026(3) 0.054(2) Uani 1 1 d . A .
O6 O 0.9006(4) 0.2382(4) 0.2943(3) 0.0513(19) Uani 1 1 d . A .
O7 O 1.2439(4) 0.1845(4) 0.2003(3) 0.054(2) Uani 1 1 d . A .
O8 O 1.1760(4) 0.3336(4) 0.1877(3) 0.0491(19) Uani 1 1 d . . .
O9 O 0.2531(6) 0.0599(6) 0.8823(5) 0.104(3) Uani 1 1 d . . .
O10 O 0.3691(8) -0.0399(7) 0.9095(6) 0.177(7) Uani 1 1 d . . .
O11 O 0.3785(8) 0.0999(10) 0.9045(8) 0.186(7) Uani 1 1 d . . .
O12 O 0.3779(8) 0.6133(9) 0.8976(8) 0.187(7) Uani 1 1 d . . .
O13 O 0.2539(6) 0.5653(6) 0.8852(5) 0.110(4) Uani 1 1 d . . .
O14 O 0.3761(9) 0.4745(9) 0.9101(6) 0.226(9) Uani 1 1 d . . .
O15 O 0.0633(17) 0.1590(18) 0.4082(14) 0.49(3) Uiso 1 1 d D . .
O16 O 0.1784(12) 0.2389(12) 0.3326(7) 0.265(9) Uiso 1 1 d D . .
O17 O 0.1978(14) 0.1863(15) 0.4370(10) 0.350(14) Uiso 1 1 d D . .
O18 O 0.1774(12) 0.7233(12) 0.3257(6) 0.261(9) Uiso 1 1 d D . .
O19 O 0.1933(14) 0.6638(17) 0.4304(10) 0.393(17) Uiso 1 1 d D . .
O20 O 0.066(2) 0.639(2) 0.3968(16) 0.76(5) Uiso 1 1 d D . .
S1 S 0.3448(3) 0.0448(3) 0.88413(19) 0.0865(11) Uani 1 1 d . . .
S2 S 0.3451(3) 0.5511(3) 0.88368(19) 0.0872(11) Uani 1 1 d . . .
S3 S 0.1294(8) 0.2125(7) 0.3974(3) 0.346(8) Uani 1 1 d D . .
S4 S 0.1268(8) 0.6981(6) 0.3899(3) 0.360(8) Uani 1 1 d D . .
Cl1 Cl 1.00737(19) 0.10170(17) -0.22093(16) 0.0708(9) Uani 1 1 d . A .
Cl2 Cl 0.8588(2) 0.46598(19) -0.2380(2) 0.0984(13) Uani 1 1 d . . .
Cl3 Cl 1.1518(2) 0.02919(18) 0.25898(18) 0.0901(12) Uani 1 1 d . . .
Cl4 Cl 0.99058(19) 0.39294(17) 0.23356(15) 0.0710(9) Uani 1 1 d . A .
F1 F 0.3665(9) 0.0256(15) 0.7754(7) 0.257(12) Uani 1 1 d . . .
F2 F 0.3909(11) 0.1436(9) 0.7777(7) 0.256(10) Uani 1 1 d . . .
F3 F 0.4814(7) 0.0445(7) 0.7965(5) 0.162(4) Uani 1 1 d . . .
F4 F 0.4770(7) 0.5487(8) 0.7934(5) 0.160(5) Uani 1 1 d . . .
F5 F 0.3738(11) 0.6370(9) 0.7731(6) 0.269(11) Uani 1 1 d . . .
F6 F 0.3619(8) 0.5132(12) 0.7830(7) 0.225(8) Uani 1 1 d . . .
F7 F 0.0049(18) 0.3314(19) 0.3693(13) 0.55(2) Uiso 1 1 d D . .
F8 F 0.0148(16) 0.2910(16) 0.4653(10) 0.472(17) Uiso 1 1 d D . .
F9 F 0.1136(12) 0.3615(12) 0.4003(10) 0.323(10) Uiso 1 1 d D . .
F10 F 0.1396(13) 0.8358(14) 0.3954(11) 0.370(12) Uiso 1 1 d D . .
F11 F 0.0331(17) 0.8407(16) 0.3515(11) 0.446(16) Uiso 1 1 d D . .
F12 F 0.0156(16) 0.7931(16) 0.4488(10) 0.456(16) Uiso 1 1 d D . .
C1 C 0.8756(6) 0.2175(6) -0.2032(4) 0.041(2) Uani 1 1 d . A .
C2 C 0.8432(6) 0.3049(6) -0.2086(4) 0.042(3) Uani 1 1 d . . .
C3 C 0.8984(6) 0.3689(6) -0.2354(5) 0.048(3) Uani 1 1 d . A .
C4 C 0.9830(7) 0.3547(6) -0.2624(4) 0.042(2) Uani 1 1 d . . .
C5 C 1.0188(7) 0.2657(7) -0.2581(4) 0.047(3) Uani 1 1 d . A .
C6 C 0.9637(7) 0.1997(6) -0.2263(5) 0.046(3) Uani 1 1 d . . .
C7 C 1.0217(7) 0.1438(7) 0.2752(4) 0.050(3) Uani 1 1 d . . .
C8 C 0.9807(6) 0.2324(5) 0.2699(4) 0.036(2) Uani 1 1 d . A .
C9 C 1.0317(6) 0.2962(6) 0.2395(4) 0.040(2) Uani 1 1 d . . .
C10 C 1.1220(7) 0.2795(6) 0.2167(4) 0.041(2) Uani 1 1 d . A .
C11 C 1.1622(7) 0.1934(6) 0.2225(4) 0.044(3) Uani 1 1 d . . .
C12 C 1.1093(7) 0.1293(6) 0.2504(4) 0.046(3) Uani 1 1 d . A .
C13 C 0.7097(7) 0.2543(7) -0.0350(5) 0.060(3) Uani 1 1 d . . .
H13B H 0.6781 0.3011 -0.0561 0.072 Uiso 1 1 calc R . .
C14 C 0.7275(8) 0.2499(7) 0.0226(5) 0.065(3) Uani 1 1 d . . .
H14A H 0.7085 0.2923 0.0401 0.078 Uiso 1 1 calc R . .
C15 C 0.7751(7) 0.1795(6) 0.0540(5) 0.049(3) Uani 1 1 d . A .
C16 C 0.8036(8) 0.1214(7) 0.0223(5) 0.066(4) Uani 1 1 d . . .
H16B H 0.8366 0.0742 0.0413 0.079 Uiso 1 1 calc R . .
C17 C 0.7849(7) 0.1313(7) -0.0353(5) 0.058(3) Uani 1 1 d . . .
H17B H 0.8073 0.0926 -0.0560 0.070 Uiso 1 1 calc R . .
C18 C 0.8002(7) 0.2209(6) 0.2032(5) 0.057(3) Uani 1 1 d . . .
H18B H 0.7961 0.2655 0.2182 0.068 Uiso 1 1 calc R A .
C19 C 0.7836(8) 0.2323(7) 0.1437(5) 0.070(4) Uani 1 1 d . A .
H19B H 0.7658 0.2847 0.1199 0.084 Uiso 1 1 calc R . .
C20 C 0.7927(6) 0.1668(6) 0.1172(5) 0.049(3) Uani 1 1 d . . .
C21 C 0.8176(7) 0.0916(6) 0.1564(5) 0.050(3) Uani 1 1 d . A .
H21A H 0.8248 0.0458 0.1424 0.061 Uiso 1 1 calc R . .
C22 C 0.8321(7) 0.0828(7) 0.2167(5) 0.061(3) Uani 1 1 d . . .
H22A H 0.8494 0.0312 0.2419 0.073 Uiso 1 1 calc R A .
C23 C 1.1722(9) 0.4056(8) -0.2062(5) 0.070(4) Uani 1 1 d . . .
H23A H 1.1522 0.4567 -0.2307 0.084 Uiso 1 1 calc R A .
C24 C 1.1857(8) 0.3969(8) -0.1446(5) 0.067(3) Uani 1 1 d . A .
H24A H 1.1752 0.4414 -0.1289 0.081 Uiso 1 1 calc R . .
C25 C 1.2147(7) 0.3211(6) -0.1086(4) 0.044(2) Uani 1 1 d . . .
C26 C 1.2261(8) 0.2591(7) -0.1334(5) 0.064(3) Uani 1 1 d . A .
H26A H 1.2414 0.2062 -0.1093 0.077 Uiso 1 1 calc R . .
C27 C 1.2154(8) 0.2741(7) -0.1938(5) 0.064(3) Uani 1 1 d . . .
H27A H 1.2295 0.2307 -0.2107 0.077 Uiso 1 1 calc R A .
C28 C 1.2189(8) 0.3591(7) 0.0426(5) 0.067(4) Uani 1 1 d . A .
H28A H 1.1995 0.4005 0.0611 0.080 Uiso 1 1 calc R . .
C29 C 1.1994(8) 0.3692(7) -0.0133(5) 0.067(4) Uani 1 1 d . . .
H29A H 1.1653 0.4155 -0.0322 0.080 Uiso 1 1 calc R A .
C30 C 1.2299(6) 0.3105(7) -0.0436(5) 0.046(3) Uani 1 1 d . A .
C31 C 1.2722(7) 0.2419(7) -0.0097(5) 0.057(3) Uani 1 1 d . . .
H31A H 1.2893 0.1983 -0.0260 0.068 Uiso 1 1 calc R A .
C32 C 1.2899(8) 0.2358(7) 0.0474(5) 0.059(3) Uani 1 1 d . A .
H32A H 1.3215 0.1887 0.0682 0.070 Uiso 1 1 calc R . .
C33 C 0.5628(6) 0.1633(7) -0.1011(5) 0.047(3) Uani 1 1 d . . .
C34 C 0.5544(7) 0.2396(8) -0.1460(5) 0.059(3) Uani 1 1 d . . .
C35 C 0.5929(7) 0.2348(7) -0.2074(5) 0.056(3) Uani 1 1 d . . .
C36 C 0.6292(7) 0.1558(8) -0.2021(5) 0.058(3) Uani 1 1 d . . .
C37 C 0.6130(8) 0.1086(7) -0.1353(6) 0.063(3) Uani 1 1 d . . .
C38 C 0.5290(8) 0.1399(9) -0.0320(5) 0.091(5) Uani 1 1 d . . .
H38A H 0.4697 0.1236 -0.0235 0.136 Uiso 1 1 calc R . .
H38B H 0.5291 0.1860 -0.0173 0.136 Uiso 1 1 calc R . .
H38C H 0.5663 0.0952 -0.0107 0.136 Uiso 1 1 calc R . .
C39 C 0.5001(9) 0.3124(8) -0.1337(7) 0.094(5) Uani 1 1 d . . .
H39A H 0.4402 0.3105 -0.1380 0.141 Uiso 1 1 calc R . .
H39B H 0.5239 0.3614 -0.1635 0.141 Uiso 1 1 calc R . .
H39C H 0.5010 0.3121 -0.0915 0.141 Uiso 1 1 calc R . .
C40 C 0.5964(9) 0.3043(8) -0.2697(5) 0.091(5) Uani 1 1 d . . .
H40A H 0.5457 0.3047 -0.2878 0.137 Uiso 1 1 calc R . .
H40B H 0.6494 0.2962 -0.2984 0.137 Uiso 1 1 calc R . .
H40C H 0.5962 0.3557 -0.2620 0.137 Uiso 1 1 calc R . .
C41 C 0.6772(9) 0.1228(10) -0.2528(6) 0.109(6) Uani 1 1 d . . .
H41A H 0.6357 0.1054 -0.2709 0.163 Uiso 1 1 calc R . .
H41B H 0.7166 0.0769 -0.2357 0.163 Uiso 1 1 calc R . .
H41C H 0.7107 0.1645 -0.2848 0.163 Uiso 1 1 calc R . .
C42 C 0.6341(9) 0.0182(8) -0.1092(7) 0.112(6) Uani 1 1 d . . .
H42A H 0.5863 -0.0106 -0.1106 0.167 Uiso 1 1 calc R . .
H42B H 0.6420 0.0052 -0.0662 0.167 Uiso 1 1 calc R . .
H42C H 0.6875 0.0022 -0.1340 0.167 Uiso 1 1 calc R . .
C43 C 0.8222(4) 0.0625(5) 0.4324(2) 0.068(9) Uani 0.523(11) 1 d PGU A 1
C44 C 0.7871(5) 0.1451(5) 0.4262(2) 0.055(8) Uani 0.523(11) 1 d PG A 1
C45 C 0.7158(5) 0.1617(5) 0.3919(2) 0.062(8) Uani 0.523(11) 1 d PG A 1
C46 C 0.7068(4) 0.0894(5) 0.3770(2) 0.086(12) Uani 0.523(11) 1 d PGU A 1
C47 C 0.7726(5) 0.0281(4) 0.4020(2) 0.053(7) Uani 0.523(11) 1 d PG A 1
C48 C 0.8988(5) 0.0190(8) 0.4656(2) 0.108(10) Uani 0.523(11) 1 d PGU A 1
H48A H 0.8768 -0.0055 0.5097 0.162 Uiso 0.523(11) 1 calc PR A 1
H48B H 0.9406 0.0578 0.4605 0.162 Uiso 0.523(11) 1 calc PR A 1
H48C H 0.9274 -0.0229 0.4474 0.162 Uiso 0.523(11) 1 calc PR A 1
C49 C 0.8199(9) 0.2048(7) 0.4516(3) 0.143(17) Uani 0.523(11) 1 d PG A 1
H49A H 0.7877 0.2002 0.4935 0.215 Uiso 0.523(11) 1 calc PR A 1
H49B H 0.8107 0.2597 0.4245 0.215 Uiso 0.523(11) 1 calc PR A 1
H49C H 0.8818 0.1921 0.4528 0.215 Uiso 0.523(11) 1 calc PR A 1
C50 C 0.6594(7) 0.2421(6) 0.3745(3) 0.136(18) Uani 0.523(11) 1 d PG A 1
H50A H 0.6105 0.2423 0.4083 0.204 Uiso 0.523(11) 1 calc PR A 1
H50B H 0.6376 0.2479 0.3367 0.204 Uiso 0.523(11) 1 calc PR A 1
H50C H 0.6947 0.2869 0.3674 0.204 Uiso 0.523(11) 1 calc PR A 1
C51 C 0.6393(5) 0.0794(9) 0.3408(3) 0.098(9) Uani 0.523(11) 1 d PGU A 1
H51A H 0.5857 0.0617 0.3697 0.147 Uiso 0.523(11) 1 calc PR A 1
H51B H 0.6626 0.0392 0.3196 0.147 Uiso 0.523(11) 1 calc PR A 1
H51C H 0.6268 0.1309 0.3102 0.147 Uiso 0.523(11) 1 calc PR A 1
C52 C 0.7872(9) -0.0585(4) 0.3971(3) 0.104(10) Uani 0.523(11) 1 d PGU A 1
H52A H 0.7526 -0.0946 0.4332 0.155 Uiso 0.523(11) 1 calc PR A 1
H52B H 0.8488 -0.0767 0.3958 0.155 Uiso 0.523(11) 1 calc PR A 1
H52C H 0.7695 -0.0590 0.3593 0.155 Uiso 0.523(11) 1 calc PR A 1
C43' C 0.8169(4) 0.0878(5) 0.4345(2) 0.054(8) Uani 0.477(11) 1 d PG A 2
C44' C 0.7539(5) 0.1533(4) 0.4152(2) 0.046(7) Uani 0.477(11) 1 d PGU A 2
C45' C 0.7001(4) 0.1293(5) 0.3824(2) 0.052(8) Uani 0.477(11) 1 d PGU A 2
C46' C 0.7298(5) 0.0488(5) 0.3815(2) 0.076(12) Uani 0.477(11) 1 d PG A 2
C47' C 0.8020(5) 0.0232(4) 0.4137(2) 0.065(10) Uani 0.477(11) 1 d PGU A 2
C48' C 0.8873(5) 0.0870(8) 0.4709(2) 0.21(2) Uani 0.477(11) 1 d PGU A 2
H48D H 0.8644 0.0670 0.5153 0.322 Uiso 0.477(11) 1 calc PR A 2
H48E H 0.9051 0.1416 0.4604 0.322 Uiso 0.477(11) 1 calc PR A 2
H48F H 0.9374 0.0518 0.4601 0.322 Uiso 0.477(11) 1 calc PR A 2
C49' C 0.7456(9) 0.2344(5) 0.4273(3) 0.15(2) Uani 0.477(11) 1 d PG A 2
H49D H 0.7059 0.2315 0.4665 0.226 Uiso 0.477(11) 1 calc PR A 2
H49E H 0.7228 0.2761 0.3935 0.226 Uiso 0.477(11) 1 calc PR A 2
H49F H 0.8027 0.2475 0.4297 0.226 Uiso 0.477(11) 1 calc PR A 2
C50' C 0.6246(4) 0.1802(8) 0.3535(3) 0.20(3) Uani 0.477(11) 1 d PG A 2
H50D H 0.5708 0.1711 0.3842 0.305 Uiso 0.477(11) 1 calc PR A 2
H50E H 0.6187 0.1650 0.3177 0.305 Uiso 0.477(11) 1 calc PR A 2
H50F H 0.6357 0.2371 0.3403 0.305 Uiso 0.477(11) 1 calc PR A 2
C51' C 0.6914(7) -0.0007(7) 0.3515(3) 0.131(15) Uani 0.477(11) 1 d PG A 2
H51D H 0.6452 -0.0312 0.3817 0.197 Uiso 0.477(11) 1 calc PR A 2
H51E H 0.7370 -0.0379 0.3379 0.197 Uiso 0.477(11) 1 calc PR A 2
H51F H 0.6676 0.0353 0.3158 0.197 Uiso 0.477(11) 1 calc PR A 2
C52' C 0.8538(8) -0.0583(5) 0.4240(3) 0.31(5) Uani 0.477(11) 1 d PG A 2
H52D H 0.8273 -0.0960 0.4630 0.467 Uiso 0.477(11) 1 calc PR A 2
H52E H 0.9136 -0.0522 0.4260 0.467 Uiso 0.477(11) 1 calc PR A 2
H52F H 0.8537 -0.0790 0.3897 0.467 Uiso 0.477(11) 1 calc PR A 2
C53 C 1.1777(5) 0.4259(5) -0.4246(2) 0.058(8) Uani 0.523(11) 1 d PG A 1
C54 C 1.2153(6) 0.4749(4) -0.3983(2) 0.066(8) Uani 0.523(11) 1 d PG A 1
C55 C 1.2883(5) 0.4279(5) -0.3716(2) 0.076(9) Uani 0.523(11) 1 d PGU A 1
C56 C 1.2958(5) 0.3498(5) -0.3814(2) 0.087(10) Uani 0.523(11) 1 d PGU A 1
C57 C 1.2275(6) 0.3486(5) -0.4141(2) 0.088(11) Uani 0.523(11) 1 d PGU A 1
C58 C 1.0988(5) 0.4515(9) -0.4579(2) 0.144(19) Uani 0.523(11) 1 d PG A 1
H58A H 1.1187 0.4767 -0.5022 0.216 Uiso 0.523(11) 1 calc PR A 1
H58B H 1.0595 0.4899 -0.4407 0.216 Uiso 0.523(11) 1 calc PR A 1
H58C H 1.0681 0.4041 -0.4518 0.216 Uiso 0.523(11) 1 calc PR A 1
C59 C 1.1833(9) 0.5617(4) -0.3987(3) 0.136(18) Uani 0.523(11) 1 d PG A 1
H59A H 1.2137 0.5996 -0.4359 0.204 Uiso 0.523(11) 1 calc PR A 1
H59B H 1.1953 0.5708 -0.3618 0.204 Uiso 0.523(11) 1 calc PR A 1
H59C H 1.1208 0.5698 -0.3986 0.204 Uiso 0.523(11) 1 calc PR A 1
C60 C 1.3474(6) 0.4559(8) -0.3386(3) 0.167(17) Uani 0.523(11) 1 d PGU A 1
H60A H 1.3966 0.4813 -0.3690 0.250 Uiso 0.523(11) 1 calc PR A 1
H60B H 1.3689 0.4096 -0.3071 0.250 Uiso 0.523(11) 1 calc PR A 1
H60C H 1.3143 0.4947 -0.3188 0.250 Uiso 0.523(11) 1 calc PR A 1
C61 C 1.3643(6) 0.2803(7) -0.3606(3) 0.15(2) Uani 0.523(11) 1 d PG A 1
H61A H 1.4157 0.2855 -0.3934 0.221 Uiso 0.523(11) 1 calc PR A 1
H61B H 1.3400 0.2289 -0.3524 0.221 Uiso 0.523(11) 1 calc PR A 1
H61C H 1.3807 0.2825 -0.3228 0.221 Uiso 0.523(11) 1 calc PR A 1
C62 C 1.2107(9) 0.2776(6) -0.4343(3) 0.165(17) Uani 0.523(11) 1 d PGU A 1
H62A H 1.2441 0.2819 -0.4758 0.248 Uiso 0.523(11) 1 calc PR A 1
H62B H 1.1487 0.2789 -0.4349 0.248 Uiso 0.523(11) 1 calc PR A 1
H62C H 1.2285 0.2269 -0.4050 0.248 Uiso 0.523(11) 1 calc PR A 1
C53' C 1.1777(5) 0.4496(5) -0.4152(2) 0.075(10) Uani 0.477(11) 1 d PGU A 2
C54' C 1.2431(6) 0.4657(4) -0.3846(2) 0.052(8) Uani 0.477(11) 1 d PGU A 2
C55' C 1.3018(4) 0.3925(5) -0.3684(2) 0.052(7) Uani 0.477(11) 1 d PGU A 2
C56' C 1.2728(5) 0.3312(4) -0.3891(2) 0.058(8) Uani 0.477(11) 1 d PGU A 2
C57' C 1.1961(5) 0.3665(5) -0.4180(2) 0.063(8) Uani 0.477(11) 1 d PGU A 2
C58' C 1.1021(6) 0.5102(7) -0.4404(2) 0.34(6) Uani 0.477(11) 1 d PG A 2
H58D H 1.1225 0.5421 -0.4833 0.513 Uiso 0.477(11) 1 calc PR A 2
H58E H 1.0831 0.5460 -0.4148 0.513 Uiso 0.477(11) 1 calc PR A 2
H58F H 1.0533 0.4805 -0.4389 0.513 Uiso 0.477(11) 1 calc PR A 2
C59' C 1.2490(9) 0.5464(5) -0.3715(3) 0.18(3) Uani 0.477(11) 1 d PG A 2
H59D H 1.2876 0.5806 -0.4061 0.268 Uiso 0.477(11) 1 calc PR A 2
H59E H 1.2721 0.5348 -0.3333 0.268 Uiso 0.477(11) 1 calc PR A 2
H59F H 1.1911 0.5741 -0.3669 0.268 Uiso 0.477(11) 1 calc PR A 2
C60' C 1.3812(4) 0.3817(9) -0.3351(3) 0.109(14) Uani 0.477(11) 1 d PG A 2
H60D H 1.4333 0.3980 -0.3662 0.164 Uiso 0.477(11) 1 calc PR A 2
H60E H 1.3900 0.3253 -0.3109 0.164 Uiso 0.477(11) 1 calc PR A 2
H60F H 1.3697 0.4152 -0.3075 0.164 Uiso 0.477(11) 1 calc PR A 2
C61' C 1.3159(8) 0.2439(5) -0.3816(3) 0.23(4) Uani 0.477(11) 1 d PG A 2
H61D H 1.3620 0.2443 -0.4173 0.340 Uiso 0.477(11) 1 calc PR A 2
H61E H 1.2720 0.2083 -0.3792 0.340 Uiso 0.477(11) 1 calc PR A 2
H61F H 1.3405 0.2245 -0.3436 0.340 Uiso 0.477(11) 1 calc PR A 2
C62' C 1.1434(8) 0.3233(8) -0.4467(2) 0.150(16) Uani 0.477(11) 1 d PGU A 2
H62D H 1.1688 0.3317 -0.4904 0.225 Uiso 0.477(11) 1 calc PR A 2
H62E H 1.0830 0.3455 -0.4431 0.225 Uiso 0.477(11) 1 calc PR A 2
H62F H 1.1455 0.2657 -0.4244 0.225 Uiso 0.477(11) 1 calc PR A 2
C63 C 1.3888(7) 0.3953(7) 0.1374(5) 0.058(3) Uani 1 1 d . . .
C64 C 1.3750(7) 0.3529(8) 0.2067(5) 0.057(3) Uani 1 1 d . . .
C65 C 1.4111(7) 0.2709(8) 0.2148(5) 0.065(4) Uani 1 1 d . . .
C66 C 1.4482(7) 0.2604(7) 0.1522(5) 0.057(3) Uani 1 1 d . . .
C67 C 1.4397(7) 0.3382(9) 0.1080(5) 0.064(4) Uani 1 1 d . . .
C68 C 1.3667(9) 0.4840(7) 0.1070(7) 0.096(5) Uani 1 1 d . . .
H68A H 1.4145 0.5149 0.1054 0.144 Uiso 1 1 calc R . .
H68B H 1.3137 0.5019 0.1312 0.144 Uiso 1 1 calc R . .
H68C H 1.3574 0.4924 0.0649 0.144 Uiso 1 1 calc R . .
C69 C 1.3292(9) 0.3944(10) 0.2554(6) 0.107(6) Uani 1 1 d . . .
H69A H 1.3727 0.4143 0.2702 0.161 Uiso 1 1 calc R . .
H69B H 1.2957 0.3557 0.2903 0.161 Uiso 1 1 calc R . .
H69C H 1.2901 0.4394 0.2366 0.161 Uiso 1 1 calc R . .
C70 C 1.4097(8) 0.2018(8) 0.2780(5) 0.097(5) Uani 1 1 d . . .
H70A H 1.4602 0.2035 0.2957 0.146 Uiso 1 1 calc R . .
H70B H 1.4116 0.1498 0.2710 0.146 Uiso 1 1 calc R . .
H70C H 1.3565 0.2092 0.3068 0.146 Uiso 1 1 calc R . .
C71 C 1.4993(9) 0.1863(8) 0.1427(7) 0.100(5) Uani 1 1 d . . .
H71A H 1.5606 0.1899 0.1425 0.150 Uiso 1 1 calc R . .
H71B H 1.4929 0.1814 0.1031 0.150 Uiso 1 1 calc R . .
H71C H 1.4778 0.1392 0.1764 0.150 Uiso 1 1 calc R . .
C72 C 1.4724(8) 0.3562(8) 0.0381(5) 0.081(4) Uani 1 1 d . . .
H72A H 1.5308 0.3751 0.0274 0.122 Uiso 1 1 calc R . .
H72B H 1.4332 0.3977 0.0156 0.122 Uiso 1 1 calc R . .
H72C H 1.4740 0.3072 0.0267 0.122 Uiso 1 1 calc R . .
C73 C 0.3954(11) 0.0630(17) 0.8046(9) 0.141(10) Uani 1 1 d . . .
C74 C 0.3935(13) 0.5642(12) 0.8029(9) 0.107(6) Uani 1 1 d . . .
C75 C 0.0627(15) 0.3014(12) 0.4087(12) 0.52(4) Uiso 1 1 d D . .
C76 C 0.0740(15) 0.7913(12) 0.3970(12) 0.37(2) Uiso 1 1 d D . .
C77 C 0.0833(12) 0.0772(10) 0.0522(11) 0.38(2) Uiso 1 1 d G . .
H77A H 0.1083 0.0236 0.0599 0.462 Uiso 1 1 calc R . .
C78 C 0.0583(13) 0.1203(13) -0.0077(9) 0.293(16) Uiso 1 1 d G . .
H78A H 0.0670 0.0948 -0.0389 0.352 Uiso 1 1 calc R . .
C79 C 0.0198(11) 0.2028(12) -0.0196(7) 0.233(12) Uiso 1 1 d GD . .
C80 C 0.0064(9) 0.2421(8) 0.0285(9) 0.210(10) Uiso 1 1 d GD . .
H80A H -0.0186 0.2956 0.0208 0.252 Uiso 1 1 calc R . .
C81 C 0.0315(11) 0.1989(13) 0.0884(7) 0.197(10) Uiso 1 1 d G . .
H81A H 0.0227 0.2245 0.1196 0.236 Uiso 1 1 calc R . .
C82 C 0.0699(11) 0.1165(13) 0.1002(8) 0.253(14) Uiso 1 1 d G . .
H82A H 0.0862 0.0885 0.1391 0.304 Uiso 1 1 calc R . .
C83 C -0.023(2) 0.2576(19) -0.0778(11) 0.41(3) Uiso 1 1 d D . .
H83A H -0.0116 0.2310 -0.1099 0.615 Uiso 1 1 calc R . .
H83B H 0.0020 0.3099 -0.0943 0.615 Uiso 1 1 calc R . .
H83C H -0.0858 0.2655 -0.0645 0.615 Uiso 1 1 calc R . .

loop_
_atom_site_aniso_label
_atom_site_aniso_U_11
_atom_site_aniso_U_22
_atom_site_aniso_U_33
_atom_site_aniso_U_23
_atom_site_aniso_U_13
_atom_site_aniso_U_12
Ir1 0.0368(2) 0.0481(3) 0.0429(2) -0.01383(19) -0.00105(18) -0.0094(2)
Ir2 0.0433(3) 0.0561(3) 0.0435(2) -0.0076(2) -0.00343(19) -0.0186(2)
Ir3 0.0427(3) 0.0585(3) 0.0459(2) -0.0137(2) -0.00078(19) -0.0177(2)
Ir4 0.0356(2) 0.0510(3) 0.0427(2) -0.00973(19) -0.00125(18) -0.0094(2)
N1 0.055(6) 0.052(6) 0.041(5) -0.019(4) -0.006(4) -0.016(5)
N2 0.039(5) 0.042(5) 0.050(5) 0.007(4) 0.004(4) -0.011(4)
N3 0.049(5) 0.051(6) 0.044(5) -0.017(4) -0.003(4) -0.008(4)
N4 0.044(5) 0.045(5) 0.042(4) -0.006(4) -0.012(4) -0.001(4)
O1 0.042(4) 0.047(4) 0.056(4) -0.014(3) -0.004(3) -0.021(3)
O2 0.052(5) 0.041(4) 0.058(4) -0.006(3) -0.004(4) 0.000(4)
O3 0.043(5) 0.045(4) 0.055(4) -0.011(3) 0.000(3) 0.003(4)
O4 0.051(5) 0.050(5) 0.065(5) -0.007(4) -0.004(4) -0.028(4)
O5 0.047(5) 0.034(4) 0.069(5) -0.004(3) -0.005(4) -0.004(3)
O6 0.029(4) 0.056(5) 0.070(5) -0.023(4) 0.000(3) -0.008(3)
O7 0.034(4) 0.044(4) 0.070(5) -0.004(4) 0.005(3) -0.011(3)
O8 0.045(4) 0.046(4) 0.048(4) -0.009(3) -0.003(3) 0.004(3)
O9 0.055(6) 0.094(7) 0.166(9) -0.044(7) -0.016(6) -0.012(5)
O10 0.144(11) 0.123(10) 0.166(11) 0.040(9) 0.004(9) 0.058(9)
O11 0.103(10) 0.238(17) 0.303(19) -0.202(15) -0.043(11) 0.003(10)
O12 0.120(10) 0.209(15) 0.34(2) -0.221(15) -0.061(11) 0.012(10)
O13 0.065(7) 0.093(7) 0.170(10) -0.047(7) -0.005(6) -0.009(6)
O14 0.195(14) 0.213(15) 0.136(11) 0.049(10) 0.008(10) 0.116(13)
S1 0.073(3) 0.084(3) 0.104(3) -0.030(2) -0.023(2) 0.004(2)
S2 0.071(3) 0.087(3) 0.103(3) -0.034(2) -0.014(2) 0.005(2)
S3 0.380(14) 0.464(17) 0.061(4) 0.030(6) -0.009(6) 0.088(14)
S4 0.499(18) 0.326(12) 0.084(4) 0.034(6) 0.057(7) 0.135(13)
Cl1 0.0537(19) 0.0396(17) 0.115(3) -0.0302(16) 0.0048(17) -0.0046(14)
Cl2 0.066(2) 0.0437(19) 0.168(4) -0.033(2) 0.018(2) -0.0052(16)
Cl3 0.066(2) 0.0386(18) 0.138(3) -0.0102(18) 0.009(2) 0.0040(15)
Cl4 0.0543(19) 0.0419(17) 0.106(2) -0.0193(16) 0.0026(16) -0.0021(14)
F1 0.133(11) 0.52(4) 0.213(15) -0.24(2) -0.035(10) -0.041(14)
F2 0.30(2) 0.184(13) 0.155(12) 0.052(11) 0.023(12) 0.049(14)
F3 0.114(9) 0.188(12) 0.176(11) -0.062(8) 0.027(8) -0.052(8)
F4 0.090(8) 0.214(13) 0.200(11) -0.108(9) 0.031(7) -0.064(8)
F5 0.33(2) 0.188(14) 0.151(11) 0.040(10) 0.031(12) 0.105(14)
F6 0.128(10) 0.38(2) 0.257(16) -0.221(17) -0.017(10) -0.048(12)
C1 0.033(6) 0.040(6) 0.051(6) -0.015(5) -0.010(5) -0.003(5)
C2 0.028(5) 0.057(7) 0.043(6) -0.022(5) -0.005(4) 0.003(5)
C3 0.032(6) 0.034(6) 0.078(7) -0.018(5) -0.010(5) 0.004(5)
C4 0.048(6) 0.033(6) 0.049(6) -0.015(5) -0.013(5) -0.004(5)
C5 0.056(7) 0.057(8) 0.030(5) -0.017(5) -0.007(5) -0.004(6)
C6 0.045(6) 0.043(7) 0.052(6) -0.018(5) -0.005(5) -0.009(5)
C7 0.048(7) 0.067(8) 0.036(5) -0.015(5) 0.003(5) -0.024(6)
C8 0.036(6) 0.027(6) 0.042(5) -0.006(4) -0.001(4) -0.011(4)
C9 0.036(6) 0.035(6) 0.047(5) -0.013(4) 0.007(4) -0.011(4)
C10 0.046(6) 0.029(6) 0.045(6) -0.008(4) 0.000(5) -0.016(5)
C11 0.053(7) 0.038(6) 0.041(6) -0.010(5) -0.004(5) -0.017(5)
C12 0.046(6) 0.040(6) 0.043(6) -0.001(5) -0.006(5) 0.000(5)
C13 0.067(8) 0.048(7) 0.066(7) -0.008(6) -0.031(6) -0.002(6)
C14 0.076(9) 0.065(9) 0.064(7) -0.034(6) -0.017(6) 0.002(7)
C15 0.058(7) 0.037(6) 0.046(6) -0.005(5) -0.014(5) 0.000(5)
C16 0.077(9) 0.051(8) 0.066(7) -0.018(6) -0.027(6) 0.032(6)
C17 0.059(7) 0.054(8) 0.060(7) -0.019(6) -0.018(6) 0.015(6)
C18 0.091(9) 0.036(7) 0.051(6) -0.018(5) -0.020(6) -0.007(6)
C19 0.090(9) 0.047(8) 0.059(7) 0.006(6) -0.022(7) 0.000(6)
C20 0.043(6) 0.043(7) 0.059(6) -0.016(5) -0.007(5) -0.002(5)
C21 0.060(7) 0.030(6) 0.060(7) -0.012(5) -0.008(5) -0.007(5)
C22 0.066(8) 0.055(8) 0.061(7) -0.015(6) -0.028(6) 0.012(6)
C23 0.108(11) 0.056(8) 0.051(7) -0.009(6) -0.033(7) -0.008(7)
C24 0.086(9) 0.072(9) 0.052(7) -0.026(6) -0.018(6) -0.004(7)
C25 0.054(7) 0.038(6) 0.041(5) -0.006(5) -0.013(5) -0.014(5)
C26 0.096(10) 0.035(7) 0.066(7) -0.013(6) -0.026(7) -0.010(6)
C27 0.094(9) 0.060(8) 0.045(6) -0.020(6) -0.027(6) 0.003(7)
C28 0.077(9) 0.072(9) 0.052(7) -0.022(6) -0.016(6) 0.004(7)
C29 0.077(9) 0.065(9) 0.057(7) -0.010(6) -0.032(6) 0.011(7)
C30 0.041(6) 0.051(7) 0.048(6) -0.018(5) 0.002(5) -0.018(5)
C31 0.063(8) 0.049(7) 0.066(7) -0.027(6) -0.013(6) -0.004(6)
C32 0.076(8) 0.048(7) 0.057(7) -0.029(6) -0.011(6) 0.007(6)
C33 0.030(6) 0.061(8) 0.054(6) -0.023(6) -0.003(5) -0.013(5)
C34 0.035(7) 0.078(9) 0.070(8) -0.030(7) 0.000(5) -0.022(6)
C35 0.044(7) 0.053(7) 0.068(7) -0.015(6) -0.008(5) -0.006(5)
C36 0.052(7) 0.080(9) 0.046(6) -0.024(6) -0.005(5) -0.012(6)
C37 0.059(8) 0.045(7) 0.076(8) -0.007(6) -0.005(6) -0.016(6)
C38 0.079(10) 0.132(13) 0.061(8) -0.033(8) 0.011(7) -0.037(9)
C39 0.073(10) 0.090(11) 0.131(12) -0.060(9) -0.012(9) 0.011(8)
C40 0.088(10) 0.108(12) 0.060(8) -0.003(8) -0.016(7) -0.004(9)
C41 0.081(10) 0.174(16) 0.115(11) -0.112(11) -0.013(9) 0.004(10)
C42 0.086(11) 0.092(12) 0.155(15) -0.017(10) -0.053(10) -0.002(9)
C43 0.066(16) 0.061(14) 0.061(16) 0.016(11) -0.023(13) -0.022(11)
C44 0.017(11) 0.11(2) 0.032(11) -0.006(13) -0.013(9) 0.006(12)
C45 0.032(13) 0.12(2) 0.051(15) -0.036(15) 0.004(11) -0.038(14)
C46 0.078(17) 0.092(19) 0.086(17) -0.027(14) 0.002(13) -0.033(14)
C47 0.046(15) 0.068(19) 0.051(16) -0.029(14) 0.002(13) -0.019(13)
C48 0.103(16) 0.134(18) 0.070(13) 0.027(12) -0.064(12) -0.018(13)
C49 0.26(5) 0.09(2) 0.11(2) -0.07(2) -0.04(3) 0.03(3)
C50 0.13(3) 0.12(3) 0.11(3) 0.02(2) -0.02(2) 0.06(2)
C51 0.065(14) 0.128(18) 0.103(16) -0.025(14) -0.020(12) -0.027(13)
C52 0.149(19) 0.068(15) 0.101(16) -0.042(13) 0.017(14) -0.051(13)
C43' 0.053(19) 0.063(19) 0.046(17) -0.003(14) -0.025(14) -0.009(13)
C44' 0.032(13) 0.065(14) 0.045(13) -0.022(11) 0.002(10) -0.013(11)
C45' 0.020(11) 0.090(17) 0.031(11) 0.001(11) -0.006(9) 0.002(11)
C46' 0.11(3) 0.11(3) 0.021(13) -0.027(14) 0.012(16) -0.08(2)
C47' 0.067(16) 0.053(16) 0.062(14) 0.011(12) -0.021(13) -0.018(12)
C48' 0.22(3) 0.23(3) 0.20(3) -0.060(19) -0.050(19) -0.010(19)
C49' 0.17(4) 0.08(3) 0.12(3) 0.01(2) 0.05(3) 0.01(3)
C50' 0.05(2) 0.31(7) 0.11(3) 0.08(4) 0.03(2) 0.06(3)
C51' 0.12(3) 0.16(4) 0.12(3) -0.06(3) 0.03(2) -0.09(3)
C52' 0.77(15) 0.10(3) 0.06(2) -0.03(2) 0.01(5) -0.17(6)
C53 0.11(2) 0.021(12) 0.044(14) -0.009(12) -0.018(14) 0.001(13)
C54 0.057(16) 0.09(2) 0.057(16) -0.034(15) 0.011(14) -0.037(15)
C55 0.074(15) 0.098(17) 0.057(13) -0.026(12) 0.024(12) -0.061(13)
C56 0.064(15) 0.118(19) 0.073(15) -0.026(14) 0.000(12) -0.016(15)
C57 0.096(17) 0.106(18) 0.074(16) -0.053(13) 0.013(13) -0.027(14)
C58 0.07(2) 0.18(4) 0.11(2) 0.09(2) -0.045(18) -0.03(2)
C59 0.23(5) 0.09(2) 0.062(19) -0.014(17) 0.03(2) -0.02(3)
C60 0.14(2) 0.19(2) 0.18(2) -0.047(17) -0.026(17) -0.072(17)
C61 0.09(2) 0.19(4) 0.075(19) 0.01(2) 0.031(17) 0.09(3)
C62 0.18(2) 0.15(2) 0.16(2) -0.064(17) -0.010(17) -0.006(17)
C53' 0.080(18) 0.100(18) 0.023(11) 0.018(12) -0.014(12) -0.020(14)
C54' 0.043(13) 0.042(14) 0.058(13) -0.008(11) 0.010(11) -0.006(10)
C55' 0.072(14) 0.036(12) 0.061(13) -0.034(10) 0.005(11) -0.029(10)
C56' 0.063(14) 0.053(13) 0.060(13) -0.040(11) 0.047(11) -0.050(11)
C57' 0.064(13) 0.101(18) 0.027(11) -0.012(12) -0.016(10) -0.024(13)
C58' 0.25(8) 0.49(13) 0.14(5) 0.03(6) -0.05(5) 0.20(8)
C59' 0.37(8) 0.07(3) 0.11(3) -0.03(2) 0.03(4) -0.13(4)
C60' 0.046(16) 0.21(4) 0.074(19) -0.05(2) 0.019(14) -0.06(2)
C61' 0.32(8) 0.14(4) 0.13(4) 0.00(3) 0.12(4) -0.06(5)
C62' 0.16(2) 0.18(2) 0.13(2) -0.062(17) -0.013(16) -0.047(17)
C63 0.032(6) 0.068(9) 0.073(8) -0.018(6) -0.005(5) -0.015(6)
C64 0.043(7) 0.083(9) 0.058(7) -0.035(6) -0.008(5) -0.010(6)
C65 0.042(7) 0.099(10) 0.051(7) -0.026(6) -0.005(5) 0.009(7)
C66 0.034(6) 0.065(8) 0.061(7) -0.011(6) 0.000(5) 0.004(6)
C67 0.032(7) 0.116(11) 0.046(6) -0.027(7) 0.006(5) -0.027(7)
C68 0.104(12) 0.056(9) 0.122(12) 0.007(8) -0.040(9) -0.036(8)
C69 0.098(11) 0.162(16) 0.080(9) -0.074(10) -0.018(8) 0.024(11)
C70 0.074(9) 0.112(12) 0.064(8) 0.024(8) -0.011(7) 0.004(8)
C71 0.073(10) 0.090(11) 0.130(13) -0.036(9) -0.010(9) 0.012(9)
C72 0.059(8) 0.106(11) 0.081(9) -0.044(8) 0.021(7) -0.029(8)
C73 0.062(11) 0.18(2) 0.124(16) 0.054(16) -0.037(11) -0.032(12)
C74 0.093(14) 0.091(13) 0.128(15) -0.016(11) -0.013(12) -0.034(11)

loop_
_atom_type_symbol
_atom_type_description
_atom_type_scat_dispersion_real
_atom_type_scat_dispersion_imag
_atom_type_scat_source
C C 0.0033 0.0016 'International Tables Vol C Tables 4.2.6.8 and 6.1.1.4'
H H 0.0000 0.0000 'International Tables Vol C Tables 4.2.6.8 and 6.1.1.4'
N N 0.0061 0.0033 'International Tables Vol C Tables 4.2.6.8 and 6.1.1.4'
O O 0.0106 0.0060 'International Tables Vol C Tables 4.2.6.8 and 6.1.1.4'
F F 0.0171 0.0103 'International Tables Vol C Tables 4.2.6.8 and 6.1.1.4'
S S 0.1246 0.1234 'International Tables Vol C Tables 4.2.6.8 and 6.1.1.4'
Cl Cl 0.1484 0.1585 'International Tables Vol C Tables 4.2.6.8 and 6.1.1.4'
Ir Ir -1.4442 7.9887 'International Tables Vol C Tables 4.2.6.8 and 6.1.1.4'

loop_
_geom_angle_atom_site_label_1
_geom_angle_atom_site_label_2
_geom_angle_atom_site_label_3
_geom_angle
O1 Ir1 C34 159.9(4)
O1 Ir1 C37 104.8(4)
C34 Ir1 C37 65.1(4)
O1 Ir1 N1 85.1(3)
C34 Ir1 N1 114.6(4)
C37 Ir1 N1 111.8(4)
O1 Ir1 O2 75.9(3)
C34 Ir1 O2 108.5(4)
C37 Ir1 O2 163.1(4)
N1 Ir1 O2 85.2(3)
O1 Ir1 C33 141.6(3)
C34 Ir1 C33 38.1(4)
C37 Ir1 C33 40.0(4)
N1 Ir1 C33 95.1(3)
O2 Ir1 C33 142.4(3)
O1 Ir1 C36 96.5(3)
C34 Ir1 C36 64.3(4)
C37 Ir1 C36 39.8(4)
N1 Ir1 C36 151.1(4)
O2 Ir1 C36 123.3(3)
C33 Ir1 C36 66.0(4)
O1 Ir1 C35 121.7(3)
C34 Ir1 C35 38.8(4)
C37 Ir1 C35 64.7(4)
N1 Ir1 C35 153.3(4)
O2 Ir1 C35 100.2(3)
C33 Ir1 C35 64.8(4)
C36 Ir1 C35 37.2(4)
C47 Ir2 C46 39.94(8)
C47 Ir2 O5 108.3(3)
C46 Ir2 O5 144.5(3)
C47 Ir2 N2 116.2(3)
C46 Ir2 N2 97.4(3)
O5 Ir2 N2 83.2(3)
C47 Ir2 C47' 15.2
C46 Ir2 C47' 53.50(10)
O5 Ir2 C47' 98.3(3)
N2 Ir2 C47' 127.6(3)
C47 Ir2 C43' 48.43(9)
C46 Ir2 C43' 67.58(10)
O5 Ir2 C43' 105.4(3)
N2 Ir2 C43' 163.9(3)
C47' Ir2 C43' 38.66(7)
C47 Ir2 O6 159.6(3)
C46 Ir2 O6 139.2(3)
O5 Ir2 O6 76.3(2)
N2 Ir2 O6 83.8(3)
C47' Ir2 O6 147.7(3)
C43' Ir2 O6 111.3(3)
C47 Ir2 C46' 23.56(5)
C46 Ir2 C46' 19.8
O5 Ir2 C46' 124.8(3)
N2 Ir2 C46' 99.2(3)
C47' Ir2 C46' 38.65(8)
C43' Ir2 C46' 64.70(10)
O6 Ir2 C46' 158.8(3)
C47 Ir2 C43 39.59(8)
C46 Ir2 C43 66.26(10)
O5 Ir2 C43 99.4(3)
N2 Ir2 C43 155.3(3)
C47' Ir2 C43 27.75(6)
C43' Ir2 C43 12.1
O6 Ir2 C43 120.7(3)
C46' Ir2 C43 59.10(10)
C47 Ir2 C44' 64.52(10)
C46 Ir2 C44' 53.42(10)
O5 Ir2 C44' 139.9(3)
N2 Ir2 C44' 136.5(3)
C47' Ir2 C44' 64.67(10)
C43' Ir2 C44' 38.59(8)
O6 Ir2 C44' 98.8(3)
C46' Ir2 C44' 64.59(11)
C43 Ir2 C44' 48.41(9)
C47 Ir2 C45' 54.10(10)
C46 Ir2 C45' 19.8
O5 Ir2 C45' 162.4(3)
N2 Ir2 C45' 103.4(3)
C47' Ir2 C45' 64.65(11)
C43' Ir2 C45' 64.61(10)
O6 Ir2 C45' 120.3(3)
C46' Ir2 C45' 38.55(8)
C43 Ir2 C45' 67.81(10)
C44' Ir2 C45' 38.52(8)
C47 Ir2 C45 66.12(11)
C46 Ir2 C45 39.27(8)
O5 Ir2 C45 162.4(3)
N2 Ir2 C45 114.3(3)
C47' Ir2 C45 72.45(11)
C43' Ir2 C45 58.03(11)
O6 Ir2 C45 103.3(3)
C46' Ir2 C45 56.23(11)
C43 Ir2 C45 65.35(11)
C44' Ir2 C45 22.62(5)
C45' Ir2 C45 20.1
C57' Ir3 N3 159.7(3)
C57' Ir3 C53' 40.32(9)
N3 Ir3 C53' 146.5(4)
C57' Ir3 C56' 40.25(9)
N3 Ir3 C56' 119.5(3)
C53' Ir3 C56' 67.48(11)
C57' Ir3 O3 99.4(3)
N3 Ir3 O3 82.6(3)
C53' Ir3 O3 129.8(3)
C56' Ir3 O3 102.1(3)
C57' Ir3 C54' 67.36(11)
N3 Ir3 C54' 109.2(3)
C53' Ir3 C54' 39.99(8)
C56' Ir3 C54' 67.06(12)
O3 Ir3 C54' 166.6(3)
C57' Ir3 C55' 67.29(12)
N3 Ir3 C55' 97.0(3)
C53' Ir3 C55' 67.10(11)
C56' Ir3 C55' 39.88(9)
O3 Ir3 C55' 135.1(3)
C54' Ir3 C55' 39.72(9)
C57' Ir3 O4 116.1(3)
N3 Ir3 O4 84.0(3)
C53' Ir3 O4 95.4(3)
C56' Ir3 O4 156.2(3)
O3 Ir3 O4 75.7(2)
C54' Ir3 O4 110.9(3)
C55' Ir3 O4 149.2(3)
C57' Ir3 C56 51.69(10)
N3 Ir3 C56 108.9(3)
C53' Ir3 C56 68.82(11)
C56' Ir3 C56 16.0
O3 Ir3 C56 114.1(3)
C54' Ir3 C56 57.01(11)
C55' Ir3 C56 24.30(6)
O4 Ir3 C56 164.2(3)
C57' Ir3 C55 70.73(11)
N3 Ir3 C55 97.8(3)
C53' Ir3 C55 58.65(11)
C56' Ir3 C55 52.68(11)
O3 Ir3 C55 151.3(3)
C54' Ir3 C55 24.71(6)
C55' Ir3 C55 16.2
O4 Ir3 C55 133.0(3)
C56 Ir3 C55 38.54(9)
C57' Ir3 C57 14.7
N3 Ir3 C57 145.1(3)
C53' Ir3 C57 50.08(10)
C56' Ir3 C57 25.77(6)
O3 Ir3 C57 99.1(3)
C54' Ir3 C57 67.69(11)
C55' Ir3 C57 57.41(11)
O4 Ir3 C57 130.4(3)
C56 Ir3 C57 38.53(8)
C55 Ir3 C57 64.43(11)
C57' Ir3 C54 60.05(10)
N3 Ir3 C54 121.0(3)
C53' Ir3 C54 26.33(6)
C56' Ir3 C54 70.76(11)
O3 Ir3 C54 156.1(3)
C54' Ir3 C54 14.9
C55' Ir3 C54 51.74(10)
O4 Ir3 C54 101.5(3)
C56 Ir3 C54 64.36(11)
C55 Ir3 C54 38.38(8)
C57 Ir3 C54 64.24(10)
O7 Ir4 O8 75.2(3)
O7 Ir4 N4 83.6(3)
O8 Ir4 N4 85.8(3)
O7 Ir4 C66 106.6(4)
O8 Ir4 C66 162.2(4)
N4 Ir4 C66 111.9(4)
O7 Ir4 C63 163.9(4)
O8 Ir4 C63 107.4(4)
N4 Ir4 C63 112.3(4)
C66 Ir4 C63 66.0(4)
O7 Ir4 C65 99.6(4)
O8 Ir4 C65 122.3(3)
N4 Ir4 C65 151.7(4)
C66 Ir4 C65 40.0(4)
C63 Ir4 C65 65.3(4)
O7 Ir4 C67 141.3(4)
O8 Ir4 C67 143.5(4)
N4 Ir4 C67 96.4(4)
C66 Ir4 C67 37.8(4)
C63 Ir4 C67 38.4(4)
C65 Ir4 C67 63.6(4)
O7 Ir4 C64 124.3(4)
O8 Ir4 C64 98.2(3)
N4 Ir4 C64 152.0(4)
C66 Ir4 C64 65.9(4)
C63 Ir4 C64 40.0(4)
C65 Ir4 C64 37.8(4)
C67 Ir4 C64 64.2(4)
C13 N1 C17 119.3(9)
C13 N1 Ir1 119.9(7)
C17 N1 Ir1 120.8(7)
C18 N2 C22 120.2(10)
C18 N2 Ir2 119.6(8)
C22 N2 Ir2 120.2(7)
C27 N3 C23 115.5(10)
C27 N3 Ir3 125.4(8)
C23 N3 Ir3 119.0(7)
C32 N4 C28 115.8(10)
C32 N4 Ir4 124.2(7)
C28 N4 Ir4 119.3(7)
C1 O1 Ir1 115.5(6)
C2 O2 Ir1 116.6(6)
C5 O3 Ir3 117.2(6)
C4 O4 Ir3 117.3(7)
C7 O5 Ir2 116.6(7)
C8 O6 Ir2 117.2(6)
C11 O7 Ir4 115.6(6)
C10 O8 Ir4 118.1(6)
O11 S1 O9 114.0(7)
O11 S1 O10 118.1(10)
O9 S1 O10 112.0(8)
O11 S1 C73 105.3(12)
O9 S1 C73 104.1(7)
O10 S1 C73 101.1(10)
O14 S2 O13 117.3(9)
O14 S2 O12 116.8(11)
O13 S2 O12 110.6(7)
O14 S2 C74 100.1(9)
O13 S2 C74 105.7(8)
O12 S2 C74 103.9(10)
O15 S3 O16 115.5(15)
O15 S3 O17 117.9(14)
O16 S3 O17 104.7(12)
O15 S3 C75 100.4(17)
O16 S3 C75 105.5(12)
O17 S3 C75 112.4(15)
O20 S4 O18 111.0(13)
O20 S4 O19 111.6(13)
O18 S4 O19 104.9(11)
O20 S4 C76 113.1(19)
O18 S4 C76 101.6(11)
O19 S4 C76 113.8(15)
O1 C1 C6 122.7(9)
O1 C1 C2 118.2(9)
C6 C1 C2 119.1(9)
O2 C2 C3 123.9(9)
O2 C2 C1 113.7(9)
C3 C2 C1 122.4(8)
C4 C3 C2 120.2(9)
C4 C3 Cl2 119.5(8)
C2 C3 Cl2 120.3(8)
O4 C4 C3 125.9(10)
O4 C4 C5 115.3(9)
C3 C4 C5 118.8(9)
O3 C5 C6 124.7(10)
O3 C5 C4 114.5(9)
C6 C5 C4 120.7(9)
C1 C6 C5 118.5(9)
C1 C6 Cl1 122.5(8)
C5 C6 Cl1 118.9(8)
O5 C7 C12 124.5(10)
O5 C7 C8 114.4(9)
C12 C7 C8 121.1(9)
O6 C8 C9 125.2(9)
O6 C8 C7 115.5(8)
C9 C8 C7 119.3(8)
C8 C9 C10 118.5(9)
C8 C9 Cl4 120.9(7)
C10 C9 Cl4 120.5(7)
O8 C10 C9 124.4(9)
O8 C10 C11 113.3(9)
C9 C10 C11 122.3(9)
O7 C11 C12 123.3(10)
O7 C11 C10 117.7(9)
C12 C11 C10 119.0(9)
C11 C12 C7 119.8(10)
C11 C12 Cl3 121.1(8)
C7 C12 Cl3 119.0(8)
N1 C13 C14 124.0(10)
C13 C14 C15 117.7(11)
C16 C15 C14 116.4(10)
C16 C15 C20 121.7(9)
C14 C15 C20 121.8(10)
C17 C16 C15 122.1(9)
N1 C17 C16 120.2(10)
N2 C18 C19 119.9(10)
C18 C19 C20 122.4(10)
C21 C20 C19 114.4(10)
C21 C20 C15 123.6(10)
C19 C20 C15 122.0(9)
C20 C21 C22 121.1(10)
N2 C22 C21 121.9(10)
N3 C23 C24 122.7(11)
C25 C24 C23 118.2(11)
C26 C25 C24 117.8(10)
C26 C25 C30 122.9(9)
C24 C25 C30 119.2(10)
C25 C26 C27 119.7(10)
N3 C27 C26 125.8(11)
C29 C28 N4 124.3(11)
C28 C29 C30 119.7(10)
C31 C30 C29 115.5(10)
C31 C30 C25 122.4(10)
C29 C30 C25 122.1(10)
C32 C31 C30 121.3(11)
N4 C32 C31 123.2(10)
C34 C33 C37 106.2(9)
C34 C33 C38 128.2(11)
C37 C33 C38 125.6(10)
C34 C33 Ir1 69.8(6)
C37 C33 Ir1 69.0(6)
C38 C33 Ir1 125.6(8)
C33 C34 C35 110.2(11)
C33 C34 C39 125.1(11)
C35 C34 C39 124.0(11)
C33 C34 Ir1 72.1(6)
C35 C34 Ir1 72.4(6)
C39 C34 Ir1 130.1(9)
C36 C35 C34 108.7(10)
C36 C35 C40 124.4(11)
C34 C35 C40 126.9(11)
C36 C35 Ir1 71.3(6)
C34 C35 Ir1 68.8(6)
C40 C35 Ir1 124.9(8)
C35 C36 C37 107.6(9)
C35 C36 C41 128.0(11)
C37 C36 C41 124.4(12)
C35 C36 Ir1 71.5(7)
C37 C36 Ir1 68.5(6)
C41 C36 Ir1 124.6(9)
C33 C37 C36 107.1(9)
C33 C37 C42 127.2(11)
C36 C37 C42 125.2(12)
C33 C37 Ir1 71.0(7)
C36 C37 Ir1 71.7(6)
C42 C37 Ir1 128.6(9)
C44 C43 C47 108.0
C44 C43 C48 126.0
C47 C43 C48 126.0
C44 C43 Ir2 72.12(18)
C47 C43 Ir2 68.47(18)
C48 C43 Ir2 124.98(16)
C43 C44 C45 108.0
C43 C44 C49 126.0
C45 C44 C49 126.0
C43 C44 Ir2 69.11(17)
C45 C44 Ir2 69.93(17)
C49 C44 Ir2 126.53(16)
C46 C45 C44 108.0
C46 C45 C50 126.0
C44 C45 C50 126.0
C46 C45 Ir2 68.36(18)
C44 C45 Ir2 71.46(17)
C50 C45 Ir2 125.74(15)
C45 C46 C47 108.0
C45 C46 C51 126.0
C47 C46 C51 126.0
C45 C46 Ir2 72.37(19)
C47 C46 Ir2 69.56(17)
C51 C46 Ir2 123.68(16)
C46 C47 C43 108.0
C46 C47 C52 126.0
C43 C47 C52 126.0
C46 C47 Ir2 70.50(18)
C43 C47 Ir2 71.94(18)
C52 C47 Ir2 123.22(17)
C47' C43' C44' 108.0
C47' C43' C48' 126.0
C44' C43' C48' 126.0
C47' C43' Ir2 70.58(19)
C44' C43' Ir2 70.95(18)
C48' C43' Ir2 124.10(16)
C43' C44' C45' 108.0
C43' C44' C49' 126.0
C45' C44' C49' 126.0
C43' C44' Ir2 70.47(17)
C45' C44' Ir2 70.80(18)
C49' C44' Ir2 124.34(17)
C46' C45' C44' 108.0
C46' C45' C50' 126.0
C44' C45' C50' 126.0
C46' C45' Ir2 70.52(18)
C44' C45' Ir2 70.69(18)
C50' C45' Ir2 124.40(15)
C45' C46' C47' 108.0
C45' C46' C51' 126.0
C47' C46' C51' 126.0
C45' C46' Ir2 70.93(18)
C47' C46' Ir2 70.50(17)
C51' C46' Ir2 124.19(16)
C43' C47' C46' 108.0
C43' C47' C52' 126.0
C46' C47' C52' 126.0
C43' C47' Ir2 70.76(18)
C46' C47' Ir2 70.85(17)
C52' C47' Ir2 124.00(16)
C54 C53 C57 108.0
C54 C53 C58 126.0
C57 C53 C58 126.0
C54 C53 Ir3 70.84(19)
C57 C53 Ir3 70.40(18)
C58 C53 Ir3 124.36(16)
C53 C54 C55 108.0
C53 C54 C59 126.0
C55 C54 C59 126.0
C53 C54 Ir3 70.90(18)
C55 C54 Ir3 70.38(18)
C59 C54 Ir3 124.33(16)
C56 C55 C54 108.0
C56 C55 C60 126.0
C54 C55 C60 126.0
C56 C55 Ir3 70.50(18)
C54 C55 Ir3 71.24(17)
C60 C55 Ir3 123.90(16)
C55 C56 C57 108.0
C55 C56 C61 126.0
C57 C56 C61 126.0
C55 C56 Ir3 70.97(18)
C57 C56 Ir3 71.01(18)
C61 C56 Ir3 123.64(15)
C56 C57 C53 108.0
C56 C57 C62 126.0
C53 C57 C62 126.0
C56 C57 Ir3 70.46(18)
C53 C57 Ir3 71.23(17)
C62 C57 Ir3 123.94(17)
C57' C53' C54' 108.0
C57' C53' C58' 126.0
C54' C53' C58' 126.0
C57' C53' Ir3 69.46(19)
C54' C53' Ir3 70.86(19)
C58' C53' Ir3 125.26(17)
C55' C54' C53' 108.0
C55' C54' C59' 126.0
C53' C54' C59' 126.0
C55' C54' Ir3 70.29(18)
C53' C54' Ir3 69.15(18)
C59' C54' Ir3 126.13(17)
C54' C55' C56' 108.0
C54' C55' C60' 126.0
C56' C55' C60' 126.0
C54' C55' Ir3 69.99(18)
C56' C55' Ir3 69.30(19)
C60' C55' Ir3 126.29(16)
C55' C56' C57' 108.0
C55' C56' C61' 126.0
C57' C56' C61' 126.0
C55' C56' Ir3 70.82(19)
C57' C56' Ir3 69.25(18)
C61' C56' Ir3 125.52(16)
C53' C57' C56' 108.0
C53' C57' C62' 126.0
C56' C57' C62' 126.0
C53' C57' Ir3 70.22(18)
C56' C57' Ir3 70.50(18)
C62' C57' Ir3 124.89(17)
C67 C63 C64 106.4(9)
C67 C63 C68 127.4(11)
C64 C63 C68 125.4(11)
C67 C63 Ir4 72.4(7)
C64 C63 Ir4 72.2(6)
C68 C63 Ir4 128.2(8)
C65 C64 C63 106.6(9)
C65 C64 C69 130.1(11)
C63 C64 C69 123.3(11)
C65 C64 Ir4 70.1(7)
C63 C64 Ir4 67.8(6)
C69 C64 Ir4 126.1(9)
C64 C65 C66 109.3(9)
C64 C65 C70 126.3(10)
C66 C65 C70 124.4(11)
C64 C65 Ir4 72.1(6)
C66 C65 Ir4 68.5(6)
C70 C65 Ir4 123.8(9)
C67 C66 C71 128.7(11)
C67 C66 C65 106.0(11)
C71 C66 C65 124.2(11)
C67 C66 Ir4 73.0(6)
C71 C66 Ir4 129.8(10)
C65 C66 Ir4 71.5(6)
C66 C67 C63 111.1(10)
C66 C67 C72 123.8(12)
C63 C67 C72 124.8(12)
C66 C67 Ir4 69.2(6)
C63 C67 Ir4 69.1(6)
C72 C67 Ir4 124.2(8)
F1 C73 F3 105(3)
F1 C73 F2 113.1(18)
F3 C73 F2 101.8(18)
F1 C73 S1 115.4(17)
F3 C73 S1 113.6(13)
F2 C73 S1 107(2)
F5 C74 F4 110.3(17)
F5 C74 F6 111(2)
F4 C74 F6 105.4(17)
F5 C74 S2 106.5(15)
F4 C74 S2 114.0(14)
F6 C74 S2 109.4(13)
F8 C75 F9 104.9(17)
F8 C75 F7 104.8(17)
F9 C75 F7 106.9(17)
F8 C75 S3 115.1(19)
F9 C75 S3 110.4(16)
F7 C75 S3 114(2)
F11 C76 F12 102.1(16)
F11 C76 F10 102.4(17)
F12 C76 F10 105.2(17)
F11 C76 S4 120(2)
F12 C76 S4 120.0(19)
F10 C76 S4 104.9(16)
C82 C77 C78 120.0
C79 C78 C77 120.0
C80 C79 C78 120.0
C80 C79 C83 110.9(14)
C78 C79 C83 128.7(14)
C79 C80 C81 120.0
C82 C81 C80 120.0
C81 C82 C77 120.0

loop_
_geom_bond_atom_site_label_1
_geom_bond_atom_site_label_2
_geom_bond_distance
Ir1 O1 2.104(7)
Ir1 C34 2.117(11)
Ir1 C37 2.120(12)
Ir1 N1 2.128(8)
Ir1 O2 2.134(7)
Ir1 C33 2.146(9)
Ir1 C36 2.163(12)
Ir1 C35 2.164(11)
Ir2 C47 2.088(5)
Ir2 C46 2.101(5)
Ir2 O5 2.122(7)
Ir2 N2 2.123(9)
Ir2 C47' 2.128(5)
Ir2 C43' 2.131(5)
Ir2 O6 2.133(7)
Ir2 C46' 2.133(5)
Ir2 C43 2.135(5)
Ir2 C44' 2.137(5)
Ir2 C45' 2.138(5)
Ir2 C45 2.154(5)
Ir3 C57' 2.094(5)
Ir3 N3 2.102(8)
Ir3 C53' 2.104(5)
Ir3 C56' 2.110(5)
Ir3 O3 2.120(7)
Ir3 C54' 2.127(5)
Ir3 C55' 2.131(5)
Ir3 O4 2.131(7)
Ir3 C56 2.155(5)
Ir3 C55 2.161(5)
Ir3 C57 2.163(5)
Ir3 C54 2.173(5)
Ir4 O7 2.125(7)
Ir4 O8 2.134(6)
Ir4 N4 2.134(8)
Ir4 C66 2.139(10)
Ir4 C63 2.144(11)
Ir4 C65 2.179(11)
Ir4 C67 2.188(10)
Ir4 C64 2.205(11)
N1 C13 1.319(13)
N1 C17 1.326(11)
N2 C18 1.328(11)
N2 C22 1.333(13)
N3 C27 1.306(12)
N3 C23 1.325(14)
N4 C32 1.298(12)
N4 C28 1.350(12)
O1 C1 1.257(11)
O2 C2 1.269(10)
O3 C5 1.277(11)
O4 C4 1.255(11)
O5 C7 1.294(11)
O6 C8 1.252(10)
O7 C11 1.267(11)
O8 C10 1.261(10)
O9 S1 1.418(9)
O10 S1 1.419(10)
O11 S1 1.386(13)
O12 S2 1.398(12)
O13 S2 1.396(9)
O14 S2 1.334(11)
O15 S3 1.403(16)
O16 S3 1.463(13)
O17 S3 1.468(14)
O18 S4 1.461(9)
O19 S4 1.465(9)
O20 S4 1.439(10)
S1 C73 1.75(2)
S2 C74 1.783(19)
S3 C75 1.792(16)
S4 C76 1.745(15)
Cl1 C6 1.713(10)
Cl2 C3 1.695(10)
Cl3 C12 1.731(10)
Cl4 C9 1.680(9)
F1 C73 1.24(3)
F2 C73 1.33(3)
F3 C73 1.317(17)
F4 C74 1.272(18)
F5 C74 1.251(19)
F6 C74 1.30(2)
F7 C75 1.337(18)
F8 C75 1.312(18)
F9 C75 1.330(18)
F10 C76 1.346(18)
F11 C76 1.326(18)
F12 C76 1.332(18)
C1 C6 1.386(12)
C1 C2 1.501(13)
C2 C3 1.388(13)
C3 C4 1.351(12)
C4 C5 1.541(13)
C5 C6 1.423(14)
C7 C12 1.377(13)
C7 C8 1.553(13)
C8 C9 1.354(12)
C9 C10 1.411(12)
C10 C11 1.509(13)
C11 C12 1.370(13)
C13 C14 1.371(14)
C14 C15 1.397(13)
C15 C16 1.393(14)
C15 C20 1.462(14)
C16 C17 1.354(14)
C18 C19 1.378(14)
C19 C20 1.426(15)
C20 C21 1.375(13)
C21 C22 1.392(14)
C23 C24 1.419(14)
C24 C25 1.375(13)
C25 C26 1.341(14)
C25 C30 1.495(13)
C26 C27 1.355(14)
C28 C29 1.321(14)
C29 C30 1.384(15)
C30 C31 1.356(13)
C31 C32 1.353(14)
C33 C34 1.392(14)
C33 C37 1.458(15)
C33 C38 1.484(13)
C34 C35 1.423(15)
C34 C39 1.487(15)
C35 C36 1.381(14)
C35 C40 1.528(14)
C36 C37 1.459(14)
C36 C41 1.468(14)
C37 C42 1.497(16)
C43 C44 1.4307
C43 C47 1.4308
C43 C48 1.5209
C44 C45 1.4311
C44 C49 1.5208
C45 C46 1.4306
C45 C50 1.5208
C46 C47 1.4308
C46 C51 1.5210
C47 C52 1.5208
C43' C47' 1.4098
C43' C44' 1.4101
C43' C48' 1.4991
C44' C45' 1.4101
C44' C49' 1.4990
C45' C46' 1.4101
C45' C50' 1.4987
C46' C47' 1.4101
C46' C51' 1.4988
C47' C52' 1.4989
C53 C54 1.4244
C53 C57 1.4247
C53 C58 1.5144
C54 C55 1.4247
C54 C59 1.5144
C55 C56 1.4245
C55 C60 1.5145
C56 C57 1.4246
C56 C61 1.5144
C57 C62 1.5142
C53' C57' 1.4465
C53' C54' 1.4465
C53' C58' 1.5377
C54' C55' 1.4464
C54' C59' 1.5374
C55' C56' 1.4465
C55' C60' 1.5375
C56' C57' 1.4465
C56' C61' 1.5375
C57' C62' 1.5376
C63 C67 1.427(16)
C63 C64 1.489(14)
C63 C68 1.490(15)
C64 C65 1.420(15)
C64 C69 1.514(15)
C65 C66 1.478(14)
C65 C70 1.541(14)
C66 C67 1.403(15)
C66 C71 1.465(15)
C67 C72 1.504(14)
C77 C82 1.431(9)
C77 C78 1.432(9)
C78 C79 1.431(9)
C79 C80 1.431(9)
C79 C83 1.575(17)
C80 C81 1.431(9)
C81 C82 1.431(9)
